data_2210673
loop_
_publ_author_name
'Liang, Zu-Pei'
'Li, Jian'
'Huang, Ben-Yu'

_publ_section_title
;
 4-Phthalimidobenzoic acid <i>N</i>,<i>N</i>-dimethylformamide solvate
;
_journal_coeditor_code IS2072
_journal_issue 10
_journal_name_full 'Acta Crystallographica Section E'
_journal_page_first o4761
_journal_page_last o4762
_journal_paper_doi 10.1107/S1600536806039456
_journal_volume 62
_journal_year 2006
_chemical_formula_iupac 'C15 H9 N O4, C3 H7 N O'
_chemical_formula_moiety 'C15 H9 N O4, C3 H7 N O'
_chemical_formula_sum 'C18 H16 N2 O5'
_chemical_formula_weight 340.33
_chemical_name_systematic
;
4-phthalimidobenzoic acid N,N-dimethylformamide solvate
;
_space_group_IT_number 2
_symmetry_cell_setting triclinic
_symmetry_space_group_name_Hall '-P 1'
_symmetry_space_group_name_H-M 'P -1'
_atom_sites_solution_hydrogens geom
_atom_sites_solution_primary direct
_atom_sites_solution_secondary difmap
_cell_angle_alpha 95.986(7)
_cell_angle_beta 90.837(7)
_cell_angle_gamma 109.706(6)
_cell_formula_units_Z 2
_cell_length_a 5.926(2)
_cell_length_b 8.398(3)
_cell_length_c 17.518(7)
_cell_measurement_reflns_used 1205
_cell_measurement_temperature 294(2)
_cell_measurement_theta_max 24.16
_cell_measurement_theta_min 2.34
_cell_volume 815.1(5)
_computing_cell_refinement 'SAINT (Bruker, 1997)'
_computing_data_collection 'SMART (Bruker, 1997)'
_computing_data_reduction SAINT
_computing_molecular_graphics 'SHELXTL (Bruker, 1997)'
_computing_publication_material SHELXTL
_computing_structure_refinement 'SHELXL97 (Sheldrick, 1997)'
_computing_structure_solution 'SHELXS97 (Sheldrick, 1997)'
_diffrn_ambient_temperature 294(2)
_diffrn_measured_fraction_theta_full 0.990
_diffrn_measured_fraction_theta_max 0.990
_diffrn_measurement_device_type 'Bruker SMART CCD area-detector'
_diffrn_measurement_method '\f and \w'
_diffrn_radiation_monochromator graphite
_diffrn_radiation_source 'fine-focus sealed tube'
_diffrn_radiation_type MoK\a
_diffrn_radiation_wavelength 0.71073
_diffrn_reflns_av_R_equivalents 0.0239
_diffrn_reflns_av_sigmaI/netI 0.0525
_diffrn_reflns_limit_h_max 6
_diffrn_reflns_limit_h_min -7
_diffrn_reflns_limit_k_max 9
_diffrn_reflns_limit_k_min -9
_diffrn_reflns_limit_l_max 16
_diffrn_reflns_limit_l_min -20
_diffrn_reflns_number 4122
_diffrn_reflns_theta_full 25.02
_diffrn_reflns_theta_max 25.02
_diffrn_reflns_theta_min 1.17
_diffrn_standards_number 0
_exptl_absorpt_coefficient_mu 0.103
_exptl_absorpt_correction_T_max 0.9778
_exptl_absorpt_correction_T_min 0.9659
_exptl_absorpt_correction_type multi-scan
_exptl_absorpt_process_details '(SADABS; Bruker, 1997)'
_exptl_crystal_colour colourless
_exptl_crystal_density_diffrn 1.387
_exptl_crystal_density_method 'not measured'
_exptl_crystal_description block
_exptl_crystal_F_000 356
_exptl_crystal_size_max 0.34
_exptl_crystal_size_mid 0.30
_exptl_crystal_size_min 0.22
_refine_diff_density_max 0.157
_refine_diff_density_min -0.174
_refine_ls_extinction_coef 0.084(7)
_refine_ls_extinction_expression Fc^*^=kFc[1+0.001xFc^2^\l^3^/sin(2\q)]^-1/4^
_refine_ls_extinction_method SHELXL97
_refine_ls_goodness_of_fit_ref 1.020
_refine_ls_hydrogen_treatment constr
_refine_ls_matrix_type full
_refine_ls_number_parameters 230
_refine_ls_number_reflns 2819
_refine_ls_number_restraints 0
_refine_ls_restrained_S_all 1.020
_refine_ls_R_factor_all 0.0821
_refine_ls_R_factor_gt 0.0435
_refine_ls_shift/su_max 0.003
_refine_ls_shift/su_mean 0.000
_refine_ls_structure_factor_coef Fsqd
_refine_ls_weighting_details 'calc w=1/[\s^2^(Fo^2^)+(0.065P)^2^] where P=(Fo^2^+2Fc^2^)/3'
_refine_ls_weighting_scheme calc
_refine_ls_wR_factor_gt 0.1042
_refine_ls_wR_factor_ref 0.1268
_reflns_number_gt 1777
_reflns_number_total 2819
_reflns_threshold_expression I>2\s(I)
_cod_data_source_file is2072.cif
_cod_data_source_block I
_cod_original_sg_symbol_Hall '-p 1'
_cod_database_code 2210673
_cod_database_fobs_code 2210673

loop_
_symmetry_equiv_pos_as_xyz
'x, y, z'
'-x, -y, -z'

loop_
_atom_site_type_symbol
_atom_site_label
_atom_site_fract_x
_atom_site_fract_y
_atom_site_fract_z
_atom_site_U_iso_or_equiv
_atom_site_adp_type
_atom_site_calc_flag
_atom_site_refinement_flags
_atom_site_occupancy
O O1 0.2956(3) 0.5151(2) 0.28148(10) 0.0632(5) Uani d . 1
O O2 -0.2627(3) 0.7083(2) 0.39957(10) 0.0531(5) Uani d . 1
O O3 0.6493(3) 1.3161(2) 0.18899(11) 0.0674(6) Uani d . 1
H H3 0.6971 1.3931 0.1617 0.101 Uiso calc R 1
O O4 0.3022(3) 1.2693(2) 0.12474(10) 0.0650(6) Uani d . 1
N N1 0.0353(3) 0.6494(2) 0.33016(10) 0.0407(5) Uani d . 1
C C1 0.1346(4) 0.5178(3) 0.32191(14) 0.0455(6) Uani d . 1
C C2 -0.0007(4) 0.3912(3) 0.37239(13) 0.0414(6) Uani d . 1
C C3 0.0274(5) 0.2407(3) 0.38827(15) 0.0540(7) Uani d . 1
H H3A 0.1432 0.2026 0.3653 0.065 Uiso calc R 1
C C4 -0.1239(5) 0.1494(3) 0.43967(16) 0.0619(8) Uani d . 1
H H4 -0.1106 0.0472 0.4511 0.074 Uiso calc R 1
C C5 -0.2934(5) 0.2060(3) 0.47422(16) 0.0610(7) Uani d . 1
H H5 -0.3901 0.1426 0.5094 0.073 Uiso calc R 1
C C6 -0.3232(4) 0.3554(3) 0.45773(15) 0.0539(7) Uani d . 1
H H6 -0.4404 0.3925 0.4804 0.065 Uiso calc R 1
C C7 -0.1723(4) 0.4478(3) 0.40625(13) 0.0416(6) Uani d . 1
C C8 -0.1522(4) 0.6145(3) 0.38066(13) 0.0407(6) Uani d . 1
C C9 0.1278(4) 0.8023(3) 0.29410(12) 0.0381(6) Uani d . 1
C C10 -0.0224(4) 0.8552(3) 0.24937(13) 0.0429(6) Uani d . 1
H H10 -0.1866 0.7956 0.2448 0.051 Uiso calc R 1
C C11 0.0745(4) 0.9970(3) 0.21183(13) 0.0437(6) Uani d . 1
H H11 -0.0255 1.0327 0.1817 0.052 Uiso calc R 1
C C12 0.3182(4) 1.0871(3) 0.21821(12) 0.0383(5) Uani d . 1
C C13 0.4649(4) 1.0348(3) 0.26478(13) 0.0452(6) Uani d . 1
H H13 0.6285 1.0961 0.2705 0.054 Uiso calc R 1
C C14 0.3704(4) 0.8932(3) 0.30257(13) 0.0462(6) Uani d . 1
H H14 0.4698 0.8589 0.3337 0.055 Uiso calc R 1
C C15 0.4194(5) 1.2340(3) 0.17302(14) 0.0467(6) Uani d . 1
O O5 -0.1464(3) 0.5513(2) 0.10432(10) 0.0618(5) Uani d . 1
N N2 0.2143(3) 0.7066(3) 0.06563(11) 0.0493(5) Uani d . 1
C C16 0.0733(5) 0.5874(3) 0.10307(14) 0.0519(7) Uani d . 1
H H16 0.1436 0.5259 0.1306 0.062 Uiso calc R 1
C C17 0.4710(5) 0.7396(5) 0.06602(19) 0.0881(11) Uani d . 1
H H17A 0.5109 0.6636 0.0967 0.132 Uiso calc R 1
H H17B 0.5549 0.8552 0.0872 0.132 Uiso calc R 1
H H17C 0.5169 0.7218 0.0144 0.132 Uiso calc R 1
C C18 0.1187(5) 0.8050(3) 0.01969(15) 0.0610(7) Uani d . 1
H H18A -0.0535 0.7611 0.0185 0.091 Uiso calc R 1
H H18B 0.1714 0.7972 -0.0317 0.091 Uiso calc R 1
H H18C 0.1749 0.9219 0.0418 0.091 Uiso calc R 1

loop_
_atom_site_aniso_label
_atom_site_aniso_U_11
_atom_site_aniso_U_22
_atom_site_aniso_U_33
_atom_site_aniso_U_12
_atom_site_aniso_U_13
_atom_site_aniso_U_23
O1 0.0710(12) 0.0639(12) 0.0650(12) 0.0353(10) 0.0226(10) 0.0095(10)
O2 0.0558(10) 0.0463(10) 0.0640(12) 0.0245(9) 0.0148(9) 0.0118(9)
O3 0.0518(11) 0.0709(13) 0.0773(14) 0.0092(10) 0.0087(9) 0.0384(11)
O4 0.0724(13) 0.0648(12) 0.0582(12) 0.0184(10) -0.0061(10) 0.0272(10)
N1 0.0461(11) 0.0337(10) 0.0448(12) 0.0153(9) 0.0068(9) 0.0090(9)
C1 0.0513(15) 0.0443(14) 0.0428(14) 0.0203(12) 0.0006(12) 0.0005(12)
C2 0.0531(14) 0.0325(12) 0.0371(13) 0.0142(11) -0.0064(11) 0.0000(11)
C3 0.0696(17) 0.0413(15) 0.0537(17) 0.0255(14) -0.0121(14) -0.0024(13)
C4 0.091(2) 0.0343(14) 0.0571(18) 0.0172(15) -0.0162(16) 0.0082(13)
C5 0.0782(19) 0.0406(15) 0.0549(17) 0.0065(14) 0.0017(15) 0.0119(13)
C6 0.0594(16) 0.0390(14) 0.0590(17) 0.0097(13) 0.0101(13) 0.0101(13)
C7 0.0467(14) 0.0332(12) 0.0418(14) 0.0103(11) -0.0008(11) 0.0035(11)
C8 0.0423(13) 0.0384(13) 0.0418(14) 0.0142(11) 0.0019(11) 0.0059(11)
C9 0.0431(14) 0.0369(13) 0.0354(13) 0.0140(11) 0.0054(10) 0.0071(10)
C10 0.0366(13) 0.0461(14) 0.0452(14) 0.0123(11) 0.0012(11) 0.0086(12)
C11 0.0451(14) 0.0497(15) 0.0404(14) 0.0201(12) -0.0006(11) 0.0097(12)
C12 0.0435(14) 0.0398(13) 0.0341(13) 0.0164(11) 0.0058(10) 0.0078(10)
C13 0.0362(13) 0.0492(15) 0.0488(15) 0.0112(11) 0.0015(11) 0.0113(12)
C14 0.0459(15) 0.0511(15) 0.0435(15) 0.0165(12) -0.0021(11) 0.0150(12)
C15 0.0524(16) 0.0481(15) 0.0418(15) 0.0188(13) 0.0068(12) 0.0091(12)
O5 0.0546(12) 0.0571(11) 0.0726(13) 0.0127(9) 0.0127(10) 0.0232(10)
N2 0.0400(12) 0.0579(13) 0.0520(13) 0.0168(10) 0.0056(10) 0.0148(11)
C16 0.0627(18) 0.0513(16) 0.0480(16) 0.0256(14) 0.0049(13) 0.0122(13)
C17 0.0469(17) 0.136(3) 0.087(2) 0.0364(19) 0.0104(16) 0.019(2)
C18 0.0640(17) 0.0617(17) 0.0614(17) 0.0216(14) 0.0094(14) 0.0246(14)

loop_
_atom_type_symbol
_atom_type_description
_atom_type_scat_dispersion_real
_atom_type_scat_dispersion_imag
_atom_type_scat_source
C C 0.0033 0.0016 'International Tables Vol C Tables 4.2.6.8 and 6.1.1.4'
H H 0.0000 0.0000 'International Tables Vol C Tables 4.2.6.8 and 6.1.1.4'
N N 0.0061 0.0033 'International Tables Vol C Tables 4.2.6.8 and 6.1.1.4'
O O 0.0106 0.0060 'International Tables Vol C Tables 4.2.6.8 and 6.1.1.4'

loop_
_geom_angle_atom_site_label_1
_geom_angle_atom_site_label_2
_geom_angle_atom_site_label_3
_geom_angle
C15 O3 H3 109.5
C8 N1 C1 111.49(18)
C8 N1 C9 125.41(18)
C1 N1 C9 123.00(18)
O1 C1 N1 125.0(2)
O1 C1 C2 129.3(2)
N1 C1 C2 105.62(19)
C7 C2 C3 121.6(2)
C7 C2 C1 108.30(19)
C3 C2 C1 130.1(2)
C4 C3 C2 117.2(2)
C4 C3 H3A 121.4
C2 C3 H3A 121.4
C5 C4 C3 121.5(2)
C5 C4 H4 119.2
C3 C4 H4 119.2
C4 C5 C6 121.3(3)
C4 C5 H5 119.4
C6 C5 H5 119.4
C5 C6 C7 117.6(2)
C5 C6 H6 121.2
C7 C6 H6 121.2
C2 C7 C6 120.8(2)
C2 C7 C8 109.07(19)
C6 C7 C8 130.0(2)
O2 C8 N1 125.0(2)
O2 C8 C7 129.4(2)
N1 C8 C7 105.51(19)
C14 C9 C10 120.5(2)
C14 C9 N1 118.84(19)
C10 C9 N1 120.7(2)
C11 C10 C9 119.2(2)
C11 C10 H10 120.4
C9 C10 H10 120.4
C10 C11 C12 121.1(2)
C10 C11 H11 119.5
C12 C11 H11 119.5
C11 C12 C13 118.9(2)
C11 C12 C15 119.7(2)
C13 C12 C15 121.4(2)
C14 C13 C12 120.6(2)
C14 C13 H13 119.7
C12 C13 H13 119.7
C13 C14 C9 119.7(2)
C13 C14 H14 120.1
C9 C14 H14 120.1
O4 C15 O3 123.7(2)
O4 C15 C12 122.9(2)
O3 C15 C12 113.3(2)
C16 N2 C18 121.3(2)
C16 N2 C17 121.2(2)
C18 N2 C17 117.5(2)
O5 C16 N2 124.5(2)
O5 C16 H16 117.7
N2 C16 H16 117.7
N2 C17 H17A 109.5
N2 C17 H17B 109.5
H17A C17 H17B 109.5
N2 C17 H17C 109.5
H17A C17 H17C 109.5
H17B C17 H17C 109.5
N2 C18 H18A 109.5
N2 C18 H18B 109.5
H18A C18 H18B 109.5
N2 C18 H18C 109.5
H18A C18 H18C 109.5
H18B C18 H18C 109.5

loop_
_geom_bond_atom_site_label_1
_geom_bond_atom_site_label_2
_geom_bond_distance
O1 C1 1.202(3)
O2 C8 1.208(3)
O3 C15 1.313(3)
O3 H3 0.8200
O4 C15 1.208(3)
N1 C8 1.402(3)
N1 C1 1.413(3)
N1 C9 1.433(3)
C1 C2 1.482(3)
C2 C7 1.377(3)
C2 C3 1.384(3)
C3 C4 1.381(4)
C3 H3A 0.9300
C4 C5 1.371(4)
C4 H4 0.9300
C5 C6 1.384(3)
C5 H5 0.9300
C6 C7 1.384(3)
C6 H6 0.9300
C7 C8 1.481(3)
C9 C14 1.379(3)
C9 C10 1.387(3)
C10 C11 1.376(3)
C10 H10 0.9300
C11 C12 1.382(3)
C11 H11 0.9300
C12 C13 1.387(3)
C12 C15 1.492(3)
C13 C14 1.375(3)
C13 H13 0.9300
C14 H14 0.9300
O5 C16 1.234(3)
N2 C16 1.311(3)
N2 C18 1.447(3)
N2 C17 1.451(3)
C16 H16 0.9300
C17 H17A 0.9600
C17 H17B 0.9600
C17 H17C 0.9600
C18 H18A 0.9600
C18 H18B 0.9600
C18 H18C 0.9600

loop_
_geom_hbond_atom_site_label_D
_geom_hbond_atom_site_label_H
_geom_hbond_atom_site_label_A
_geom_hbond_site_symmetry_A
_geom_hbond_distance_DH
_geom_hbond_distance_HA
_geom_hbond_distance_DA
_geom_hbond_angle_DHA
_geom_hbond_publ_flag
O3 H3 O5 1_665 0.82 1.76 2.573(3) 169 yes
C17 H17A O5 1_655 0.96 2.52 3.269(4) 135 yes

loop_
_geom_torsion_atom_site_label_1
_geom_torsion_atom_site_label_2
_geom_torsion_atom_site_label_3
_geom_torsion_atom_site_label_4
_geom_torsion
C8 N1 C1 O1 179.2(2)
C9 N1 C1 O1 -4.1(4)
C8 N1 C1 C2 -0.8(2)
C9 N1 C1 C2 175.92(19)
O1 C1 C2 C7 -178.7(3)
N1 C1 C2 C7 1.3(3)
O1 C1 C2 C3 2.4(4)
N1 C1 C2 C3 -177.6(2)
C7 C2 C3 C4 -0.1(4)
C1 C2 C3 C4 178.6(2)
C2 C3 C4 C5 -0.6(4)
C3 C4 C5 C6 1.4(4)
C4 C5 C6 C7 -1.3(4)
C3 C2 C7 C6 0.1(4)
C1 C2 C7 C6 -178.8(2)
C3 C2 C7 C8 177.7(2)
C1 C2 C7 C8 -1.3(3)
C5 C6 C7 C2 0.6(4)
C5 C6 C7 C8 -176.4(2)
C1 N1 C8 O2 177.7(2)
C9 N1 C8 O2 1.1(4)
C1 N1 C8 C7 0.0(2)
C9 N1 C8 C7 -176.55(19)
C2 C7 C8 O2 -176.7(2)
C6 C7 C8 O2 0.6(4)
C2 C7 C8 N1 0.8(3)
C6 C7 C8 N1 178.1(2)
C8 N1 C9 C14 125.6(2)
C1 N1 C9 C14 -50.6(3)
C8 N1 C9 C10 -56.5(3)
C1 N1 C9 C10 127.3(2)
C14 C9 C10 C11 1.7(3)
N1 C9 C10 C11 -176.1(2)
C9 C10 C11 C12 -0.2(3)
C10 C11 C12 C13 -1.5(3)
C10 C11 C12 C15 176.4(2)
C11 C12 C13 C14 1.5(3)
C15 C12 C13 C14 -176.2(2)
C12 C13 C14 C9 0.0(3)
C10 C9 C14 C13 -1.7(3)
N1 C9 C14 C13 176.2(2)
C11 C12 C15 O4 -7.5(4)
C13 C12 C15 O4 170.3(2)
C11 C12 C15 O3 175.0(2)
C13 C12 C15 O3 -7.2(3)
C18 N2 C16 O5 -1.7(4)
C17 N2 C16 O5 -179.0(2)

loop_
_cod_related_entry_id
_cod_related_entry_database
_cod_related_entry_code
1 ChemSpider 21127206
